data_4503982
loop_
_publ_author_name
'Fan, Linlin'
'Xiao, Dongrong'
'Wang, Enbo'
'Li, Yangguang'
'Su, Zhongming'
'Wang, Xinlong'
'Liu, Jia'

_publ_section_title
;
 An Unprecedented Fivefold Interpenetrating Network Based on
 Polyoxometalate Building Blocks
;
_journal_issue 4
_journal_name_full 'Crystal Growth &amp; Design'
_journal_page_first 592
_journal_paper_doi 10.1021/cg060621p
_journal_volume 7
_journal_year 2007
_chemical_formula_sum 'C70 H59 Cl2 Cu7 N14 O41.5 P W12'
_chemical_formula_weight 4513.13
_chemical_name_systematic
; 
 ? 
;
_space_group_IT_number 2
_symmetry_cell_setting triclinic
_symmetry_space_group_name_Hall '-P 1'
_symmetry_space_group_name_H-M 'P -1'
_atom_sites_solution_hydrogens geom
_atom_sites_solution_primary direct
_atom_sites_solution_secondary difmap
_audit_creation_method SHELXL-97
_cell_angle_alpha 99.23(3)
_cell_angle_beta 90.25(3)
_cell_angle_gamma 105.11(3)
_cell_formula_units_Z 1
_cell_length_a 12.341(3)
_cell_length_b 13.238(3)
_cell_length_c 15.373(3)
_cell_measurement_reflns_used 17937
_cell_measurement_temperature 293(2)
_cell_measurement_theta_max 25.00
_cell_measurement_theta_min 3.12
_cell_volume 2390.5(10)
_computing_cell_refinement SAINT
_computing_data_collection SMART
_computing_data_reduction SAINT
_computing_molecular_graphics 'Bruker SHELXTL'
_computing_publication_material 'Bruker SHELXTL'
_computing_structure_refinement 'SHELXL-97 (Sheldrick, 1997)'
_computing_structure_solution 'SHELXS-97 (Sheldrick, 1990)'
_diffrn_ambient_temperature 293(2)
_diffrn_detector_area_resol_mean 0.01
_diffrn_measured_fraction_theta_full 0.950
_diffrn_measured_fraction_theta_max 0.950
_diffrn_measurement_device_type 'Rigaku R-AXIS RAPID IP'
_diffrn_measurement_method Oscillation
_diffrn_radiation_monochromator graphite
_diffrn_radiation_source 'Rotation anode'
_diffrn_radiation_type MoK\a
_diffrn_radiation_wavelength 0.71073
_diffrn_reflns_av_R_equivalents 0.0563
_diffrn_reflns_av_sigmaI/netI 0.0750
_diffrn_reflns_limit_h_max 14
_diffrn_reflns_limit_h_min -13
_diffrn_reflns_limit_k_max 15
_diffrn_reflns_limit_k_min -15
_diffrn_reflns_limit_l_max 18
_diffrn_reflns_limit_l_min -18
_diffrn_reflns_number 17937
_diffrn_reflns_theta_full 25.00
_diffrn_reflns_theta_max 25.00
_diffrn_reflns_theta_min 3.12
_diffrn_standards_decay_% none
_diffrn_standards_interval_count 0
_diffrn_standards_interval_time 0
_diffrn_standards_number 0
_exptl_absorpt_coefficient_mu 16.051
_exptl_absorpt_correction_T_max 0.1135
_exptl_absorpt_correction_T_min 0.0860
_exptl_absorpt_correction_type multi-scan
_exptl_absorpt_process_details 'ABSCOR by T.Higashi    8 March, 1995'
_exptl_crystal_colour dark-red
_exptl_crystal_density_diffrn 3.132
_exptl_crystal_density_method 'not measured'
_exptl_crystal_description block
_exptl_crystal_F_000 2045
_exptl_crystal_size_max 0.30
_exptl_crystal_size_mid 0.26
_exptl_crystal_size_min 0.24
_refine_diff_density_max 4.460
_refine_diff_density_min -3.881
_refine_diff_density_rms 0.362
_refine_ls_extinction_coef 0.00022(7)
_refine_ls_extinction_expression Fc^*^=kFc[1+0.001xFc^2^\l^3^/sin(2\q)]^-1/4^
_refine_ls_extinction_method SHELXL
_refine_ls_goodness_of_fit_ref 1.178
_refine_ls_hydrogen_treatment constr
_refine_ls_matrix_type full
_refine_ls_number_parameters 776
_refine_ls_number_reflns 8016
_refine_ls_number_restraints 470
_refine_ls_restrained_S_all 1.163
_refine_ls_R_factor_all 0.0958
_refine_ls_R_factor_gt 0.0871
_refine_ls_shift/su_max 0.000
_refine_ls_shift/su_mean 0.000
_refine_ls_structure_factor_coef Fsqd
_refine_ls_weighting_details 'calc w=1/[\s^2^(Fo^2^)+(0.0000P)^2^+205.8698P] where P=(Fo^2^+2Fc^2^)/3'
_refine_ls_weighting_scheme calc
_refine_ls_wR_factor_gt 0.1838
_refine_ls_wR_factor_ref 0.1881
_reflns_number_gt 7162
_reflns_number_total 8016
_reflns_threshold_expression >2sigma(I)
_cod_data_source_file cg060621psi20060917_091438.cif
_cod_data_source_block v39a
_cod_depositor_comments
;
The following automatic conversions were performed:

'_symmetry_cell_setting' value 'Triclinic' changed to 'triclinic'
according to /home/saulius/struct/CIF-dictionaries/cif_core.dic
dictionary named 'cif_core.dic' version 2.4.1 from 2010-06-29.

Automatic conversion script
Id: cif_fix_values 1715 2011-07-08 13:25:40Z adriana 
;
_cod_original_cell_volume 2390.5(8)
_cod_original_sg_symbol_H-M P-1
_cod_original_formula_sum 'C70 H59 Cl2 Cu7 N14 O41.50 P W12'
_cod_database_code 4503982

loop_
_symmetry_equiv_pos_as_xyz
'x, y, z'
'-x, -y, -z'

loop_
_atom_site_label
_atom_site_type_symbol
_atom_site_fract_x
_atom_site_fract_y
_atom_site_fract_z
_atom_site_U_iso_or_equiv
_atom_site_adp_type
_atom_site_occupancy
_atom_site_symmetry_multiplicity
_atom_site_calc_flag
_atom_site_refinement_flags
_atom_site_disorder_assembly
_atom_site_disorder_group
W1 W 0.32959(12) 0.31589(9) -0.16878(7) 0.0591(5) Uani 1 1 d . . .
W2 W 0.52103(10) 0.77085(8) 0.01398(8) 0.0459(3) Uani 1 1 d . . .
W3 W 0.35382(8) 0.35930(7) 0.15843(5) 0.0244(2) Uani 1 1 d . . .
W4 W 0.35145(10) 0.58764(7) -0.15538(6) 0.0374(3) Uani 1 1 d . . .
W5 W 0.37567(10) 0.63202(10) 0.17224(7) 0.0435(3) Uani 1 1 d . . .
W6 W 0.20561(9) 0.44799(8) 0.00328(7) 0.0363(3) Uani 1 1 d . . .
P1 P 0.5000 0.5000 0.0000 0.0090(12) Uani 1 2 d SU . .
O1 O 0.2501(14) 0.2283(12) -0.2501(10) 0.034(4) Uani 1 1 d U A .
O2 O 0.362(3) 0.446(2) -0.1966(18) 0.022(6) Uani 0.50 1 d PU A 1
O2A O 0.297(3) 0.447(2) -0.219(2) 0.030(7) Uani 0.50 1 d PU A 2
O3 O 0.253(3) 0.338(2) -0.082(2) 0.027(7) Uani 0.50 1 d PU A 1
O3A O 0.182(3) 0.338(2) -0.094(2) 0.028(7) Uani 0.50 1 d PU A 2
O4 O 0.642(3) 0.750(3) 0.078(2) 0.029(7) Uani 0.47 1 d PU . 1
O4A O 0.639(2) 0.814(2) 0.1166(17) 0.021(6) Uani 0.53 1 d PU . 2
O5 O 0.533(3) 0.641(2) 0.196(2) 0.027(7) Uani 0.50 1 d PU . 1
O5A O 0.520(3) 0.706(2) 0.2410(18) 0.024(6) Uani 0.50 1 d PU . 2
O6 O 0.5325(16) 0.9003(13) 0.0204(12) 0.044(4) Uani 1 1 d U . .
O7 O 0.2823(19) 0.6340(18) -0.2266(14) 0.061(6) Uani 1 1 d U A .
O8 O 0.201(4) 0.541(3) -0.088(3) 0.048(10) Uani 0.50 1 d PU A 1
O8A O 0.262(3) 0.549(2) -0.068(2) 0.031(7) Uani 0.50 1 d PDU A 2
O9 O 0.502(3) 0.632(3) -0.224(2) 0.032(8) Uani 0.50 1 d PU . 1
O9A O 0.490(3) 0.601(3) -0.187(2) 0.029(7) Uani 0.50 1 d PU . 2
O10 O 0.4023(19) 0.7138(18) -0.0716(16) 0.069(6) Uani 1 1 d U A .
O11 O 0.492(2) 0.4072(19) 0.0645(16) 0.013(5) Uani 0.50 1 d PU . .
O12 O 0.281(2) 0.2884(18) 0.2316(14) 0.067(6) Uani 1 1 d U . .
O13 O 0.3645(18) 0.5022(16) 0.2104(14) 0.057(5) Uani 1 1 d U . .
O14 O 0.366(3) 0.230(3) 0.092(2) 0.028(7) Uani 0.50 1 d PU . 1
O14A O 0.384(2) 0.262(2) 0.058(2) 0.020(6) Uani 0.50 1 d PU . 2
O15 O 0.606(2) 0.520(2) -0.0642(18) 0.019(6) Uani 0.50 1 d PU . .
O16 O 0.3173(18) 0.6934(15) 0.2550(13) 0.052(5) Uani 1 1 d U . .
O17 O 0.2524(17) 0.5687(13) 0.0932(12) 0.046(5) Uani 1 1 d U A .
O18 O 0.408(3) 0.770(2) 0.123(2) 0.032(7) Uani 0.52 1 d PU . 1
O18A O 0.413(2) 0.714(2) 0.083(2) 0.026(7) Uani 0.48 1 d PDU . 2
O19 O 0.057(4) 0.434(3) 0.028(3) 0.047(11) Uani 0.50 1 d PU A 1
O19A O 0.076(4) 0.415(4) -0.008(3) 0.051(12) Uani 0.50 1 d PU A 2
O20 O 0.2318(18) 0.3585(16) 0.0834(13) 0.056(5) Uani 1 1 d U A .
O21 O 0.379(2) 0.475(2) -0.0628(18) 0.025(6) Uani 0.50 1 d PDU A .
O22 O 0.511(3) 0.619(2) 0.071(2) 0.032(7) Uani 0.50 1 d PDU . .
Cu1 Cu 0.0832(5) 0.2836(6) 0.5180(3) 0.1036(19) Uani 1 1 d U . .
Cu2 Cu 1.0000 0.5000 0.5000 0.081(2) Uani 1 2 d S . .
Cu3 Cu -0.6375(3) -0.0790(3) 0.8967(2) 0.0545(10) Uani 1 1 d . . .
Cu4 Cu -0.1229(5) 0.1041(3) 0.3376(3) 0.0779(15) Uani 1 1 d . . .
Cl1 Cl -0.0042(8) 0.2864(8) 0.3881(5) 0.081(3) Uani 1 1 d . . .
N1 N 0.249(2) 0.3321(19) 0.5114(15) 0.049(6) Uani 1 1 d U . .
N2 N 0.842(2) 0.449(2) 0.5019(17) 0.056(6) Uani 1 1 d U . .
N3 N -0.563(2) -0.0568(17) 0.7928(14) 0.045(5) Uani 1 1 d U . .
N4 N -0.2209(19) 0.0670(17) 0.4308(14) 0.041(5) Uani 1 1 d U . .
N5 N -0.2633(17) 0.1124(17) 1.0095(13) 0.038(5) Uani 1 1 d U . .
N6 N 0.015(3) 0.251(3) 0.627(2) 0.084(9) Uani 1 1 d U . .
N7 N -0.0826(19) 0.0727(17) 0.2172(14) 0.043(5) Uani 1 1 d U . .
C1 C 0.301(2) 0.325(2) 0.4361(17) 0.039(6) Uani 1 1 d U . .
H1 H 0.2583 0.3024 0.3832 0.039 Uiso 1 1 calc R . .
C2 C 0.410(2) 0.3473(18) 0.4332(16) 0.032(5) Uani 1 1 d U . .
H2 H 0.4407 0.3470 0.3779 0.032 Uiso 1 1 calc R . .
C3 C 0.485(2) 0.372(2) 0.5062(18) 0.043(6) Uani 1 1 d U . .
C4 C 0.432(3) 0.371(3) 0.586(2) 0.067(9) Uani 1 1 d U . .
H4 H 0.4743 0.3863 0.6389 0.067 Uiso 1 1 calc R . .
C5 C 0.321(3) 0.349(3) 0.585(2) 0.061(8) Uani 1 1 d U . .
H5 H 0.2883 0.3445 0.6388 0.061 Uiso 1 1 calc R . .
C6 C 0.777(3) 0.413(3) 0.429(3) 0.075(10) Uani 1 1 d U . .
H6 H 0.8118 0.4037 0.3752 0.075 Uiso 1 1 calc R . .
C7 C 0.663(2) 0.390(2) 0.4270(18) 0.046(7) Uani 1 1 d U . .
H7 H 0.6223 0.3680 0.3731 0.046 Uiso 1 1 calc R . .
C8 C 0.606(3) 0.398(2) 0.5038(18) 0.045(6) Uani 1 1 d U . .
C9 C 0.676(3) 0.429(2) 0.5811(19) 0.048(7) Uani 1 1 d U . .
H9 H 0.6446 0.4318 0.6361 0.048 Uiso 1 1 calc R . .
C10 C 0.791(3) 0.456(2) 0.575(2) 0.056(8) Uani 1 1 d U . .
H10 H 0.8351 0.4805 0.6275 0.056 Uiso 1 1 calc R . .
C11 C -0.494(3) -0.116(2) 0.757(2) 0.054(7) Uani 1 1 d U . .
H11 H -0.4877 -0.1728 0.7839 0.054 Uiso 1 1 calc R . .
C12 C -0.432(3) -0.097(2) 0.6844(19) 0.048(7) Uani 1 1 d U . .
H12 H -0.3963 -0.1470 0.6585 0.048 Uiso 1 1 calc R . .
C13 C -0.423(2) -0.0080(19) 0.6494(16) 0.036(6) Uani 1 1 d U . .
C14 C -0.491(2) 0.0554(18) 0.6861(16) 0.033(5) Uani 1 1 d U . .
H14 H -0.4931 0.1153 0.6626 0.033 Uiso 1 1 calc R . .
C15 C -0.552(2) 0.031(2) 0.7548(17) 0.040(6) Uani 1 1 d U . .
H15 H -0.5912 0.0791 0.7792 0.040 Uiso 1 1 calc R . .
C16 C -0.268(2) -0.033(2) 0.4447(18) 0.044(6) Uani 1 1 d U . .
H16 H -0.2546 -0.0886 0.4051 0.044 Uiso 1 1 calc R . .
C17 C -0.332(3) -0.055(3) 0.512(2) 0.066(9) Uani 1 1 d U . .
H17 H -0.3601 -0.1262 0.5180 0.066 Uiso 1 1 calc R . .
C18 C -0.358(2) 0.017(2) 0.5712(17) 0.037(6) Uani 1 1 d U . .
C19 C -0.314(2) 0.123(2) 0.5627(18) 0.045(6) Uani 1 1 d U . .
H19 H -0.3308 0.1783 0.6005 0.045 Uiso 1 1 calc R . .
C20 C -0.240(2) 0.141(2) 0.4920(18) 0.044(6) Uani 1 1 d U . .
H20 H -0.2024 0.2113 0.4890 0.044 Uiso 1 1 calc R . .
C21 C -0.273(3) 0.041(2) 0.9357(19) 0.050(7) Uani 1 1 d U . .
H21 H -0.3167 -0.0275 0.9350 0.050 Uiso 1 1 calc R . .
C22 C -0.219(3) 0.067(3) 0.860(2) 0.062(8) Uani 1 1 d U . .
H22 H -0.2293 0.0162 0.8095 0.062 Uiso 1 1 calc R . .
C23 C -0.1511(19) 0.1643(19) 0.8602(15) 0.031(5) Uani 1 1 d U . .
C24 C -0.141(2) 0.238(2) 0.9392(18) 0.046(7) Uani 1 1 d U . .
H24 H -0.0975 0.3077 0.9420 0.046 Uiso 1 1 calc R . .
C25 C -0.196(2) 0.207(2) 1.0114(17) 0.040(6) Uani 1 1 d U . .
H25 H -0.1840 0.2544 1.0641 0.040 Uiso 1 1 calc R . .
C26 C -0.016(3) 0.151(3) 0.643(3) 0.076(10) Uani 1 1 d U . .
H26 H -0.0008 0.0992 0.5997 0.076 Uiso 1 1 calc R . .
C27 C -0.069(3) 0.117(3) 0.716(3) 0.077(10) Uani 1 1 d U . .
H27 H -0.0880 0.0466 0.7239 0.077 Uiso 1 1 calc R . .
C28 C -0.091(2) 0.201(2) 0.7804(17) 0.043(6) Uani 1 1 d U . .
C29 C -0.053(3) 0.302(3) 0.767(2) 0.063(9) Uani 1 1 d U . .
H29 H -0.0607 0.3580 0.8093 0.063 Uiso 1 1 calc R . .
C30 C -0.001(3) 0.320(3) 0.688(3) 0.080(11) Uani 1 1 d U . .
H30 H 0.0252 0.3901 0.6801 0.080 Uiso 1 1 calc R . .
C31 C -0.128(2) -0.021(2) 0.1656(17) 0.046(7) Uani 1 1 d U . .
H31 H -0.1863 -0.0678 0.1885 0.046 Uiso 1 1 calc R . .
C32 C -0.099(2) -0.054(2) 0.0852(19) 0.049(7) Uani 1 1 d U . .
H32 H -0.1305 -0.1230 0.0563 0.049 Uiso 1 1 calc R . .
C33 C -0.019(2) 0.018(2) 0.0452(16) 0.038(6) Uani 1 1 d U . .
C34 C 0.034(3) 0.114(2) 0.094(2) 0.057(8) Uani 1 1 d U . .
H34 H 0.0905 0.1624 0.0716 0.057 Uiso 1 1 calc R . .
C35 C -0.003(2) 0.135(2) 0.1808(17) 0.070(9) Uani 1 1 d U . .
H35 H 0.0336 0.2003 0.2147 0.070 Uiso 1 1 calc R . .
OW1 O -0.078(2) -0.079(2) 0.5755(17) 0.067(12) Uani 0.50 1 d PRU . .
OW2 O 0.014(2) 0.587(2) 0.7948(17) 0.047(18) Uani 0.25 1 d PRU . .

loop_
_atom_site_aniso_label
_atom_site_aniso_U_11
_atom_site_aniso_U_22
_atom_site_aniso_U_33
_atom_site_aniso_U_23
_atom_site_aniso_U_13
_atom_site_aniso_U_12
W1 0.0738(10) 0.0511(7) 0.0220(6) 0.0149(5) -0.0203(5) -0.0421(6)
W2 0.0451(7) 0.0210(5) 0.0695(8) 0.0303(5) -0.0150(6) -0.0086(4)
W3 0.0364(6) 0.0189(4) 0.0164(4) 0.0105(3) 0.0096(4) -0.0001(4)
W4 0.0703(8) 0.0226(5) 0.0186(5) 0.0072(4) -0.0125(5) 0.0090(5)
W5 0.0394(7) 0.0707(8) 0.0215(5) 0.0182(5) 0.0133(4) 0.0100(6)
W6 0.0333(6) 0.0361(6) 0.0289(5) 0.0014(4) 0.0114(4) -0.0071(4)
P1 0.0100(15) 0.0082(15) 0.0080(15) 0.0023(10) 0.0001(9) 0.0005(10)
O1 0.040(8) 0.025(6) 0.024(7) 0.005(5) -0.002(6) -0.012(6)
O2 0.022(10) 0.028(10) 0.018(10) 0.006(8) 0.000(8) 0.007(8)
O2A 0.029(11) 0.032(10) 0.026(10) 0.005(8) 0.007(8) 0.003(8)
O3 0.033(11) 0.024(10) 0.024(10) 0.008(8) -0.002(8) 0.004(8)
O3A 0.031(11) 0.025(10) 0.029(10) 0.011(8) -0.003(8) 0.004(8)
O4 0.034(11) 0.027(10) 0.022(10) 0.003(8) 0.008(8) 0.004(8)
O4A 0.021(7) 0.021(7) 0.020(7) 0.005(4) 0.002(4) 0.001(4)
O5 0.032(10) 0.021(10) 0.026(10) 0.001(8) 0.000(8) 0.007(8)
O5A 0.028(10) 0.027(10) 0.019(10) 0.006(8) 0.002(8) 0.008(8)
O6 0.046(8) 0.030(7) 0.049(8) 0.006(6) 0.008(7) -0.003(6)
O7 0.059(9) 0.073(9) 0.055(9) 0.021(7) 0.001(7) 0.021(8)
O8 0.045(13) 0.049(13) 0.042(13) 0.002(9) 0.001(9) 0.005(9)
O8A 0.036(11) 0.031(11) 0.024(10) 0.009(8) 0.005(9) 0.002(8)
O9 0.034(11) 0.030(11) 0.026(11) 0.012(9) 0.003(9) -0.007(8)
O9A 0.024(11) 0.032(10) 0.029(11) 0.013(9) -0.006(8) 0.001(8)
O10 0.056(9) 0.064(9) 0.080(10) -0.016(8) 0.004(8) 0.017(8)
O11 0.014(9) 0.015(9) 0.010(9) 0.004(7) -0.001(7) 0.004(7)
O12 0.071(10) 0.069(9) 0.045(8) 0.025(7) 0.000(7) -0.018(7)
O13 0.060(9) 0.054(8) 0.057(9) 0.003(7) -0.016(7) 0.021(7)
O14 0.033(11) 0.025(10) 0.026(11) 0.010(8) -0.002(8) 0.003(8)
O14A 0.023(10) 0.021(10) 0.018(10) 0.004(8) 0.012(8) 0.005(8)
O15 0.019(9) 0.017(9) 0.020(9) 0.006(7) 0.003(8) 0.002(7)
O16 0.066(9) 0.041(8) 0.049(8) 0.004(7) 0.002(7) 0.016(7)
O17 0.058(9) 0.034(7) 0.051(8) 0.008(6) -0.020(7) 0.019(7)
O18 0.034(11) 0.027(10) 0.031(10) 0.001(8) -0.004(8) 0.002(8)
O18A 0.025(10) 0.032(10) 0.021(10) 0.010(8) 0.007(8) 0.006(8)
O19 0.047(14) 0.046(13) 0.048(14) 0.009(9) 0.001(9) 0.010(9)
O19A 0.051(14) 0.049(14) 0.050(14) 0.005(9) 0.006(9) 0.011(9)
O20 0.062(9) 0.052(8) 0.052(9) -0.005(7) -0.017(7) 0.020(7)
O21 0.028(10) 0.025(10) 0.016(9) 0.007(8) -0.002(8) -0.004(8)
O22 0.038(11) 0.032(10) 0.029(10) 0.012(8) -0.001(8) 0.010(8)
Cu1 0.079(3) 0.163(5) 0.056(3) 0.050(3) 0.023(2) -0.010(3)
Cu2 0.048(4) 0.129(6) 0.063(4) 0.047(4) 0.000(3) -0.001(4)
Cu3 0.068(3) 0.062(2) 0.0391(19) 0.0256(17) 0.0321(18) 0.016(2)
Cu4 0.109(4) 0.066(3) 0.046(2) 0.0099(19) 0.050(2) -0.001(2)
Cl1 0.079(7) 0.102(7) 0.039(4) -0.007(4) 0.009(4) -0.008(5)
N1 0.056(10) 0.053(9) 0.042(9) 0.009(7) -0.001(8) 0.019(8)
N2 0.055(10) 0.059(10) 0.049(10) 0.010(8) 0.003(8) 0.007(8)
N3 0.049(9) 0.041(8) 0.038(9) 0.011(7) 0.014(7) -0.001(7)
N4 0.045(9) 0.038(8) 0.033(8) 0.000(7) 0.013(7) 0.002(7)
N5 0.030(8) 0.043(8) 0.034(8) 0.003(7) 0.013(7) 0.003(7)
N6 0.085(13) 0.093(12) 0.074(12) 0.027(9) 0.006(9) 0.019(9)
N7 0.047(9) 0.039(8) 0.037(8) 0.003(7) 0.014(7) 0.002(7)
C1 0.039(10) 0.044(9) 0.033(9) 0.012(7) 0.004(8) 0.008(8)
C2 0.039(9) 0.029(8) 0.030(9) 0.013(7) -0.004(7) 0.004(7)
C3 0.046(10) 0.044(10) 0.038(10) 0.007(8) 0.005(8) 0.008(8)
C4 0.065(12) 0.079(12) 0.057(12) 0.013(9) 0.004(9) 0.016(9)
C5 0.055(11) 0.070(12) 0.052(11) 0.018(9) 0.004(9) 0.004(9)
C6 0.076(13) 0.079(13) 0.067(13) 0.014(9) 0.005(9) 0.016(9)
C7 0.042(10) 0.056(10) 0.037(10) 0.010(8) -0.001(8) 0.003(8)
C8 0.054(10) 0.042(9) 0.040(10) 0.017(8) -0.007(8) 0.010(8)
C9 0.054(11) 0.051(10) 0.041(10) 0.011(8) 0.003(8) 0.013(8)
C10 0.056(11) 0.059(11) 0.050(11) 0.005(8) 0.008(8) 0.015(9)
C11 0.059(11) 0.053(11) 0.052(11) 0.008(8) 0.010(8) 0.020(8)
C12 0.058(11) 0.041(10) 0.048(10) 0.009(8) 0.015(8) 0.017(8)
C13 0.040(9) 0.037(9) 0.031(9) 0.001(7) 0.016(7) 0.011(7)
C14 0.042(9) 0.024(8) 0.037(9) 0.008(7) 0.003(7) 0.010(7)
C15 0.048(10) 0.037(9) 0.034(9) 0.003(7) 0.012(8) 0.008(8)
C16 0.051(10) 0.043(10) 0.038(10) 0.007(8) 0.010(8) 0.013(8)
C17 0.066(12) 0.066(12) 0.064(12) 0.011(9) 0.010(9) 0.016(9)
C18 0.040(9) 0.036(9) 0.035(9) 0.005(7) 0.005(8) 0.008(8)
C19 0.046(10) 0.038(9) 0.043(10) -0.001(8) 0.013(8) 0.003(8)
C20 0.043(10) 0.042(10) 0.043(10) 0.006(8) 0.013(8) 0.005(8)
C21 0.052(11) 0.048(10) 0.048(10) 0.005(8) 0.013(8) 0.009(8)
C22 0.063(12) 0.062(11) 0.057(11) 0.009(9) 0.010(9) 0.008(9)
C23 0.024(9) 0.037(9) 0.029(9) 0.014(7) 0.006(7) -0.003(7)
C24 0.044(10) 0.049(10) 0.041(10) 0.012(8) 0.004(8) 0.002(8)
C25 0.038(10) 0.042(9) 0.037(9) 0.010(8) 0.000(8) 0.005(8)
C26 0.073(13) 0.083(13) 0.070(13) 0.009(9) 0.009(9) 0.019(9)
C27 0.078(13) 0.078(13) 0.073(13) 0.015(9) 0.006(9) 0.018(9)
C28 0.042(10) 0.049(10) 0.036(9) 0.011(8) 0.007(8) 0.004(8)
C29 0.061(12) 0.065(12) 0.058(11) 0.016(9) 0.011(9) 0.005(9)
C30 0.084(14) 0.079(13) 0.081(14) 0.030(9) 0.007(9) 0.016(9)
C31 0.053(10) 0.044(10) 0.035(9) 0.009(8) 0.018(8) -0.001(8)
C32 0.053(10) 0.042(10) 0.044(10) 0.005(8) 0.016(8) -0.003(8)
C33 0.038(9) 0.036(9) 0.035(9) 0.000(7) 0.010(8) 0.004(7)
C34 0.061(11) 0.049(10) 0.052(11) 0.006(8) 0.012(9) 0.001(8)
C35 0.068(12) 0.069(12) 0.065(12) 0.004(9) 0.013(9) 0.009(9)
OW1 0.067(15) 0.068(15) 0.064(15) 0.003(9) 0.009(9) 0.019(10)
OW2 0.05(2) 0.05(2) 0.05(2) 0.013(10) 0.005(10) 0.016(11)

loop_
_atom_type_symbol
_atom_type_description
_atom_type_scat_dispersion_real
_atom_type_scat_dispersion_imag
_atom_type_scat_source
C C 0.0033 0.0016 'International Tables Vol C Tables 4.2.6.8 and 6.1.1.4'
H H 0.0000 0.0000 'International Tables Vol C Tables 4.2.6.8 and 6.1.1.4'
N N 0.0061 0.0033 'International Tables Vol C Tables 4.2.6.8 and 6.1.1.4'
O O 0.0106 0.0060 'International Tables Vol C Tables 4.2.6.8 and 6.1.1.4'
P P 0.1023 0.0942 'International Tables Vol C Tables 4.2.6.8 and 6.1.1.4'
Cl Cl 0.1484 0.1585 'International Tables Vol C Tables 4.2.6.8 and 6.1.1.4'
Cu Cu 0.3201 1.2651 'International Tables Vol C Tables 4.2.6.8 and 6.1.1.4'
W W -0.8490 6.8722 'International Tables Vol C Tables 4.2.6.8 and 6.1.1.4'

loop_
_geom_angle_atom_site_label_1
_geom_angle_atom_site_label_2
_geom_angle_atom_site_label_3
_geom_angle
_geom_angle_site_symmetry_1
_geom_angle_site_symmetry_3
O1 W1 O3 110.7(13) . .
O1 W1 O5 112.7(11) . 2_665
O3 W1 O5 136.7(15) . 2_665
O1 W1 O2 110.0(11) . .
O3 W1 O2 97.5(14) . .
O5 W1 O2 67.5(14) 2_665 .
O1 W1 O4 111.1(12) . 2_665
O3 W1 O4 67.9(15) . 2_665
O5 W1 O4 96.3(14) 2_665 2_665
O2 W1 O4 138.9(14) . 2_665
O1 W1 O4A 88.4(9) . 2_665
O3 W1 O4A 88.9(12) . 2_665
O5 W1 O4A 92.4(12) 2_665 2_665
O2 W1 O4A 156.5(12) . 2_665
O4 W1 O4A 26.9(11) 2_665 2_665
O1 W1 O2A 92.3(11) . .
O3 W1 O2A 90.0(13) . .
O5 W1 O2A 88.1(13) 2_665 .
O2 W1 O2A 23.5(11) . .
O4 W1 O2A 152.0(13) 2_665 .
O4A W1 O2A 178.9(11) 2_665 .
O1 W1 O3A 92.9(10) . .
O3 W1 O3A 21.3(12) . .
O5 W1 O3A 151.7(12) 2_665 .
O2 W1 O3A 93.3(12) . .
O4 W1 O3A 84.7(13) 2_665 .
O4A W1 O3A 100.4(10) 2_665 .
O2A W1 O3A 78.7(11) . .
O1 W1 O5A 88.1(10) . 2_665
O3 W1 O5A 157.5(13) . 2_665
O5 W1 O5A 27.7(11) 2_665 2_665
O2 W1 O5A 87.1(12) . 2_665
O4 W1 O5A 94.3(12) 2_665 2_665
O4A W1 O5A 78.9(10) 2_665 2_665
O2A W1 O5A 102.0(11) . 2_665
O3A W1 O5A 178.8(11) . 2_665
O1 W1 O22 153.4(9) . 2_665
O3 W1 O22 87.1(13) . 2_665
O5 W1 O22 52.8(12) 2_665 2_665
O2 W1 O22 85.9(12) . 2_665
O4 W1 O22 56.2(13) 2_665 2_665
O4A W1 O22 71.8(10) 2_665 2_665
O2A W1 O22 107.8(11) . 2_665
O3A W1 O22 107.7(11) . 2_665
O5A W1 O22 71.2(10) 2_665 2_665
O1 W1 O21 155.3(9) . .
O3 W1 O21 57.0(13) . .
O5 W1 O21 82.5(12) 2_665 .
O2 W1 O21 56.2(11) . .
O4 W1 O21 85.2(12) 2_665 .
O4A W1 O21 111.1(9) 2_665 .
O2A W1 O21 68.0(11) . .
O3A W1 O21 69.4(10) . .
O5A W1 O21 109.8(10) 2_665 .
O22 W1 O21 51.3(9) 2_665 .
O6 W2 O14A 108.2(12) . 2_665
O6 W2 O18A 110.3(11) . .
O14A W2 O18A 141.5(14) 2_665 .
O6 W2 O10 100.6(10) . .
O14A W2 O10 91.7(12) 2_665 .
O18A W2 O10 80.6(13) . .
O6 W2 O4 110.4(12) . .
O14A W2 O4 70.8(14) 2_665 .
O18A W2 O4 96.3(13) . .
O10 W2 O4 147.8(12) . .
O6 W2 O4A 86.3(10) . .
O14A W2 O4A 91.4(13) 2_665 .
O18A W2 O4A 91.8(13) . .
O10 W2 O4A 171.1(11) . .
O4 W2 O4A 28.0(11) . .
O6 W2 O14 92.5(11) . 2_665
O14A W2 O14 17.3(12) 2_665 2_665
O18A W2 O14 155.8(13) . 2_665
O10 W2 O14 87.5(11) . 2_665
O4 W2 O14 82.6(13) . 2_665
O4A W2 O14 97.8(11) . 2_665
O6 W2 O18 88.2(10) . .
O14A W2 O18 161.7(14) 2_665 .
O18A W2 O18 23.8(11) . .
O10 W2 O18 93.2(11) . .
O4 W2 O18 96.4(12) . .
O4A W2 O18 81.4(11) . .
O14 W2 O18 178.9(12) 2_665 .
O6 W2 O22 154.5(10) . .
O14A W2 O22 89.0(13) 2_665 .
O18A W2 O22 55.3(8) . .
O10 W2 O22 97.5(11) . .
O4 W2 O22 56.8(13) . .
O4A W2 O22 74.2(11) . .
O14 W2 O22 106.2(11) 2_665 .
O18 W2 O22 72.9(11) . .
O6 W2 O11 154.0(8) . 2_665
O14A W2 O11 55.1(12) 2_665 2_665
O18A W2 O11 88.4(11) . 2_665
O10 W2 O11 63.7(9) . 2_665
O4 W2 O11 84.2(11) . 2_665
O4A W2 O11 111.8(9) . 2_665
O14 W2 O11 67.4(10) 2_665 2_665
O18 W2 O11 112.1(10) . 2_665
O22 W2 O11 51.5(10) . 2_665
O12 W3 O20 98.6(11) . .
O12 W3 O14 88.3(14) . .
O20 W3 O14 90.4(11) . .
O12 W3 O9A 111.6(13) . 2_665
O20 W3 O9A 149.9(13) . 2_665
O14 W3 O9A 89.8(14) . 2_665
O12 W3 O13 103.3(11) . .
O20 W3 O13 90.6(8) . .
O14 W3 O13 168.1(13) . .
O9A W3 O13 83.4(12) 2_665 .
O12 W3 O14A 109.3(12) . .
O20 W3 O14A 82.6(11) . .
O14 W3 O14A 21.6(10) . .
O9A W3 O14A 86.7(13) 2_665 .
O13 W3 O14A 147.4(12) . .
O12 W3 O9 89.5(13) . 2_665
O20 W3 O9 171.7(12) . 2_665
O14 W3 O9 88.0(14) . 2_665
O9A W3 O9 22.1(10) 2_665 2_665
O13 W3 O9 89.2(11) . 2_665
O14A W3 O9 93.2(13) . 2_665
O12 W3 O11 156.9(11) . .
O20 W3 O11 97.3(9) . .
O14 W3 O11 74.9(13) . .
O9A W3 O11 53.8(12) 2_665 .
O13 W3 O11 93.2(9) . .
O14A W3 O11 56.4(11) . .
O9 W3 O11 74.4(12) 2_665 .
O12 W3 O15 158.3(11) . 2_665
O20 W3 O15 65.1(10) . 2_665
O14 W3 O15 105.3(13) . 2_665
O9A W3 O15 85.8(12) 2_665 2_665
O13 W3 O15 64.6(9) . 2_665
O14A W3 O15 83.8(12) . 2_665
O9 W3 O15 107.5(12) 2_665 2_665
O11 W3 O15 44.8(9) . 2_665
O7 W4 O9A 109.4(13) . .
O7 W4 O8A 109.5(12) . .
O9A W4 O8A 140.9(14) . .
O7 W4 O10 98.6(11) . .
O9A W4 O10 89.0(13) . .
O8A W4 O10 81.5(13) . .
O7 W4 O2A 91.0(13) . .
O9A W4 O2A 94.4(14) . .
O8A W4 O2A 88.8(14) . .
O10 W4 O2A 168.1(12) . .
O7 W4 O2 113.4(12) . .
O9A W4 O2 74.6(14) . .
O8A W4 O2 93.6(13) . .
O10 W4 O2 147.3(12) . .
O2A W4 O2 26.2(11) . .
O7 W4 O8 89.8(14) . .
O9A W4 O8 160.6(16) . .
O8A W4 O8 20.9(13) . .
O10 W4 O8 91.2(13) . .
O2A W4 O8 81.8(14) . .
O2 W4 O8 95.4(14) . .
O7 W4 O9 90.4(12) . .
O9A W4 O9 19.1(12) . .
O8A W4 O9 159.1(14) . .
O10 W4 O9 89.5(11) . .
O2A W4 O9 97.4(13) . .
O2 W4 O9 83.8(13) . .
O8 W4 O9 179.2(14) . .
O7 W4 O21 157.3(10) . .
O9A W4 O21 88.3(13) . .
O8A W4 O21 55.4(8) . .
O10 W4 O21 95.6(10) . .
O2A W4 O21 73.1(12) . .
O2 W4 O21 56.6(11) . .
O8 W4 O21 72.3(13) . .
O9 W4 O21 107.3(12) . .
O7 W4 O11 154.1(10) . 2_665
O9A W4 O11 53.2(12) . 2_665
O8A W4 O11 88.8(12) . 2_665
O10 W4 O11 65.2(9) . 2_665
O2A W4 O11 108.0(12) . 2_665
O2 W4 O11 82.4(11) . 2_665
O8 W4 O11 109.7(13) . 2_665
O9 W4 O11 70.3(11) . 2_665
O21 W4 O11 48.5(9) . 2_665
O16 W5 O17 101.7(9) . .
O16 W5 O18A 111.6(11) . .
O17 W5 O18A 80.0(12) . .
O16 W5 O13 100.4(9) . .
O17 W5 O13 90.5(8) . .
O18A W5 O13 147.8(11) . .
O16 W5 O5 114.0(11) . .
O17 W5 O5 144.0(10) . .
O18A W5 O5 91.0(12) . .
O13 W5 O5 78.8(11) . .
O16 W5 O5A 84.4(11) . .
O17 W5 O5A 171.5(10) . .
O18A W5 O5A 92.3(13) . .
O13 W5 O5A 94.2(10) . .
O5 W5 O5A 31.4(11) . .
O16 W5 O18 86.3(11) . .
O17 W5 O18 92.3(10) . .
O18A W5 O18 26.5(11) . .
O13 W5 O18 172.0(12) . .
O5 W5 O18 94.6(12) . .
O5A W5 O18 82.1(12) . .
O16 W5 O22 154.9(11) . .
O17 W5 O22 96.2(10) . .
O18A W5 O22 54.4(8) . .
O13 W5 O22 96.8(9) . .
O5 W5 O22 52.1(11) . .
O5A W5 O22 76.2(11) . .
O18 W5 O22 75.5(11) . .
O16 W5 O15 155.3(9) . 2_665
O17 W5 O15 64.4(8) . 2_665
O18A W5 O15 86.9(11) . 2_665
O13 W5 O15 61.4(9) . 2_665
O5 W5 O15 80.5(11) . 2_665
O5A W5 O15 111.9(10) . 2_665
O18 W5 O15 113.4(11) . 2_665
O22 W5 O15 49.6(10) . 2_665
O19A W6 O19 19.5(19) . .
O19A W6 O8A 108(2) . .
O19 W6 O8A 114.0(16) . .
O19A W6 O3A 79(2) . .
O19 W6 O3A 97.2(17) . .
O8A W6 O3A 91.5(13) . .
O19A W6 O17 109.4(18) . .
O19 W6 O17 91.4(15) . .
O8A W6 O17 81.4(12) . .
O3A W6 O17 170.6(12) . .
O19A W6 O20 102.0(18) . .
O19 W6 O20 95.3(15) . .
O8A W6 O20 149.6(11) . .
O3A W6 O20 92.8(11) . .
O17 W6 O20 90.3(8) . .
O19A W6 O3 104.1(19) . .
O19 W6 O3 121.5(17) . .
O8A W6 O3 90.3(12) . .
O3A W6 O3 26.5(11) . .
O17 W6 O3 146.4(11) . .
O20 W6 O3 80.5(10) . .
O19A W6 O8 86(2) . .
O19 W6 O8 93.2(18) . .
O8A W6 O8 22.8(12) . .
O3A W6 O8 84.7(14) . .
O17 W6 O8 90.9(12) . .
O20 W6 O8 171.3(14) . .
O3 W6 O8 93.8(14) . .
O19A W6 O21 148.2(19) . .
O19 W6 O21 165.4(15) . .
O8A W6 O21 54.2(8) . .
O3A W6 O21 75.9(12) . .
O17 W6 O21 94.9(9) . .
O20 W6 O21 97.9(9) . .
O3 W6 O21 55.2(12) . .
O8 W6 O21 73.5(13) . .
O19A W6 O15 162.2(19) . 2_665
O19 W6 O15 145.6(16) . 2_665
O8A W6 O15 88.0(12) . 2_665
O3A W6 O15 108.8(12) . 2_665
O17 W6 O15 65.0(8) . 2_665
O20 W6 O15 62.2(9) . 2_665
O3 W6 O15 82.3(12) . 2_665
O8 W6 O15 110.8(14) . 2_665
O21 W6 O15 48.3(9) . 2_665
O15 P1 O15 180.000(3) . 2_665
O15 P1 O11 63.2(12) . 2_665
O15 P1 O11 116.8(12) 2_665 2_665
O15 P1 O11 116.8(12) . .
O15 P1 O11 63.2(12) 2_665 .
O11 P1 O11 180.0(14) 2_665 .
O15 P1 O21 71.6(13) . 2_665
O15 P1 O21 108.4(13) 2_665 2_665
O11 P1 O21 110.9(13) 2_665 2_665
O11 P1 O21 69.1(13) . 2_665
O15 P1 O21 108.4(13) . .
O15 P1 O21 71.6(13) 2_665 .
O11 P1 O21 69.1(13) 2_665 .
O11 P1 O21 110.9(13) . .
O21 P1 O21 180.000(3) 2_665 .
O15 P1 O22 107.2(14) . .
O15 P1 O22 72.8(14) 2_665 .
O11 P1 O22 73.9(13) 2_665 .
O11 P1 O22 106.1(13) . .
O21 P1 O22 73.1(13) 2_665 .
O21 P1 O22 106.9(13) . .
O15 P1 O22 72.8(14) . 2_665
O15 P1 O22 107.2(14) 2_665 2_665
O11 P1 O22 106.1(13) 2_665 2_665
O11 P1 O22 73.9(13) . 2_665
O21 P1 O22 106.9(13) 2_665 2_665
O21 P1 O22 73.1(13) . 2_665
O22 P1 O22 180(2) . 2_665
W1 O2 W4 142.7(17) . .
W4 O2A W1 120.7(17) . .
W1 O3 W6 146.0(18) . .
W6 O3A W1 117.8(16) . .
W1 O4 W2 140.9(19) 2_665 .
W2 O4A W1 114.5(12) . 2_665
W1 O5 W5 148.3(18) 2_665 .
W5 O5A W1 113.0(13) . 2_665
W6 O8 W4 116(2) . .
W4 O8A W6 147.7(16) . .
W3 O9 W4 116.2(16) 2_665 .
W4 O9A W3 151(2) . 2_665
W2 O10 W4 136.7(13) . .
P1 O11 O15 56.9(11) . 2_665
P1 O11 W3 125.1(13) . .
O15 O11 W3 68.2(12) 2_665 .
P1 O11 W4 120.2(13) . 2_665
O15 O11 W4 136.1(16) 2_665 2_665
W3 O11 W4 99.1(9) . 2_665
P1 O11 W2 115.2(12) . 2_665
O15 O11 W2 128.0(16) 2_665 2_665
W3 O11 W2 96.5(9) . 2_665
W4 O11 W2 94.3(8) 2_665 2_665
W5 O13 W3 137.5(12) . .
W3 O14 W2 121.0(17) . 2_665
W2 O14A W3 148.1(18) 2_665 .
P1 O15 O11 59.8(12) . 2_665
P1 O15 W3 126.9(14) . 2_665
O11 O15 W3 67.0(12) 2_665 2_665
P1 O15 W6 119.8(14) . 2_665
O11 O15 W6 135.8(16) 2_665 2_665
W3 O15 W6 96.9(10) 2_665 2_665
P1 O15 W5 117.5(13) . 2_665
O11 O15 W5 128.6(16) 2_665 2_665
W3 O15 W5 95.8(10) 2_665 2_665
W6 O15 W5 92.5(9) 2_665 2_665
W5 O17 W6 137.9(10) . .
W5 O18 W2 112.0(15) . .
W2 O18A W5 146.2(15) . .
W3 O20 W6 135.0(12) . .
P1 O21 W4 122.0(14) . .
P1 O21 W6 120.2(14) . .
W4 O21 W6 98.2(9) . .
P1 O21 W1 118.0(12) . .
W4 O21 W1 96.9(10) . .
W6 O21 W1 96.1(10) . .
P1 O22 W2 119.4(15) . .
P1 O22 W5 120.0(16) . .
W2 O22 W5 99.0(9) . .
P1 O22 W1 117.7(12) . 2_665
W2 O22 W1 98.1(12) . 2_665
W5 O22 W1 98.3(12) . 2_665
N6 Cu1 N1 121.2(13) . .
N6 Cu1 Cl1 127.9(11) . .
N1 Cu1 Cl1 110.7(7) . .
N2 Cu2 N2 180.000(2) 2_766 .
N3 Cu3 N5 170.1(10) . 2_457
N4 Cu4 N7 149.2(9) . .
N4 Cu4 Cl1 107.1(7) . .
N7 Cu4 Cl1 103.2(7) . .
Cu1 Cl1 Cu4 106.4(5) . .
C1 N1 C5 112(3) . .
C1 N1 Cu1 123(2) . .
C5 N1 Cu1 122(2) . .
C10 N2 C6 116(3) . .
C10 N2 Cu2 121(2) . .
C6 N2 Cu2 122(2) . .
C15 N3 C11 111(2) . .
C15 N3 Cu3 124.7(18) . .
C11 N3 Cu3 123(2) . .
C20 N4 C16 114(2) . .
C20 N4 Cu4 120.5(18) . .
C16 N4 Cu4 125.2(18) . .
C25 N5 C21 118(2) . .
C25 N5 Cu3 122.0(18) . 2_457
C21 N5 Cu3 119.3(19) . 2_457
C30 N6 C26 116(4) . .
C30 N6 Cu1 124(3) . .
C26 N6 Cu1 121(3) . .
C35 N7 C31 114(2) . .
C35 N7 Cu4 123.8(18) . .
C31 N7 Cu4 122.3(18) . .
C2 C1 N1 123(3) . .
C2 C1 H1 118.6 . .
N1 C1 H1 118.6 . .
C1 C2 C3 125(3) . .
C1 C2 H2 117.3 . .
C3 C2 H2 117.3 . .
C4 C3 C2 113(3) . .
C4 C3 C8 121(3) . .
C2 C3 C8 126(2) . .
C5 C4 C3 119(3) . .
C5 C4 H4 120.5 . .
C3 C4 H4 120.5 . .
C4 C5 N1 127(3) . .
C4 C5 H5 116.6 . .
N1 C5 H5 116.6 . .
N2 C6 C7 124(3) . .
N2 C6 H6 118.2 . .
C7 C6 H6 118.2 . .
C6 C7 C8 122(3) . .
C6 C7 H7 119.2 . .
C8 C7 H7 119.2 . .
C7 C8 C9 114(3) . .
C7 C8 C3 124(3) . .
C9 C8 C3 122(3) . .
C10 C9 C8 120(3) . .
C10 C9 H9 120.0 . .
C8 C9 H9 120.0 . .
N2 C10 C9 124(3) . .
N2 C10 H10 117.8 . .
C9 C10 H10 117.8 . .
N3 C11 C12 124(3) . .
N3 C11 H11 118.0 . .
C12 C11 H11 118.0 . .
C13 C12 C11 122(3) . .
C13 C12 H12 119.0 . .
C11 C12 H12 119.0 . .
C12 C13 C14 115(2) . .
C12 C13 C18 125(2) . .
C14 C13 C18 120(2) . .
C15 C14 C13 121(2) . .
C15 C14 H14 119.7 . .
C13 C14 H14 119.7 . .
C14 C15 N3 127(2) . .
C14 C15 H15 116.6 . .
N3 C15 H15 116.6 . .
C17 C16 N4 124(3) . .
C17 C16 H16 118.2 . .
N4 C16 H16 118.2 . .
C18 C17 C16 123(3) . .
C18 C17 H17 118.3 . .
C16 C17 H17 118.3 . .
C17 C18 C19 118(3) . .
C17 C18 C13 123(3) . .
C19 C18 C13 119(2) . .
C18 C19 C20 116(2) . .
C18 C19 H19 122.2 . .
C20 C19 H19 122.2 . .
N4 C20 C19 125(3) . .
N4 C20 H20 117.4 . .
C19 C20 H20 117.4 . .
N5 C21 C22 122(3) . .
N5 C21 H21 119.0 . .
C22 C21 H21 119.0 . .
C23 C22 C21 121(3) . .
C23 C22 H22 119.7 . .
C21 C22 H22 119.7 . .
C22 C23 C24 117(2) . .
C22 C23 C28 125(3) . .
C24 C23 C28 119(2) . .
C25 C24 C23 119(3) . .
C25 C24 H24 120.3 . .
C23 C24 H24 120.3 . .
N5 C25 C24 123(3) . .
N5 C25 H25 118.6 . .
C24 C25 H25 118.6 . .
N6 C26 C27 126(4) . .
N6 C26 H26 116.9 . .
C27 C26 H26 116.9 . .
C26 C27 C28 114(4) . .
C26 C27 H27 122.8 . .
C28 C27 H27 122.8 . .
C29 C28 C27 119(3) . .
C29 C28 C23 127(3) . .
C27 C28 C23 114(3) . .
C28 C29 C30 118(3) . .
C28 C29 H29 120.9 . .
C30 C29 H29 120.9 . .
N6 C30 C29 127(4) . .
N6 C30 H30 116.7 . .
C29 C30 H30 116.7 . .
C32 C31 N7 127(3) . .
C32 C31 H31 116.5 . .
N7 C31 H31 116.5 . .
C31 C32 C33 118(3) . .
C31 C32 H32 120.9 . .
C33 C32 H32 120.9 . .
C34 C33 C32 118(2) . .
C34 C33 C33 121(3) . 2
C32 C33 C33 120(3) . 2
C33 C34 C35 117(3) . .
C33 C34 H34 121.7 . .
C35 C34 H34 121.7 . .
N7 C35 C34 126(3) . .
N7 C35 H35 117.0 . .
C34 C35 H35 117.0 . .

loop_
_geom_bond_atom_site_label_1
_geom_bond_atom_site_label_2
_geom_bond_distance
_geom_bond_site_symmetry_2
W1 O1 1.673(15) .
W1 O3 1.67(3) .
W1 O5 1.72(3) 2_665
W1 O2 1.78(3) .
W1 O4 1.83(3) 2_665
W1 O4A 2.13(3) 2_665
W1 O2A 2.13(3) .
W1 O3A 2.22(3) .
W1 O5A 2.23(3) 2_665
W1 O22 2.35(3) 2_665
W1 O21 2.38(3) .
W2 O6 1.669(17) .
W2 O14A 1.70(3) 2_665
W2 O18A 1.79(3) .
W2 O10 1.88(2) .
W2 O4 1.89(3) .
W2 O4A 2.05(3) .
W2 O14 2.14(4) 2_665
W2 O18 2.19(3) .
W2 O22 2.30(3) .
W2 O11 2.43(2) 2_665
W3 O12 1.69(2) .
W3 O20 1.890(19) .
W3 O14 1.89(3) .
W3 O9A 1.89(3) 2_665
W3 O13 1.90(2) .
W3 O14A 1.95(3) .
W3 O9 2.01(4) 2_665
W3 O11 2.27(3) .
W3 O15 2.29(3) 2_665
W4 O7 1.67(2) .
W4 O9A 1.75(3) .
W4 O8A 1.80(3) .
W4 O10 1.90(2) .
W4 O2A 1.90(3) .
W4 O2 1.92(3) .
W4 O8 2.13(4) .
W4 O9 2.14(3) .
W4 O21 2.31(3) .
W4 O11 2.36(2) 2_665
W5 O16 1.667(19) .
W5 O17 1.867(18) .
W5 O18A 1.87(3) .
W5 O13 1.88(2) .
W5 O5 1.94(3) .
W5 O5A 1.99(3) .
W5 O18 2.04(3) .
W5 O22 2.31(3) .
W5 O15 2.45(3) 2_665
W6 O19A 1.55(5) .
W6 O19 1.84(4) .
W6 O8A 1.86(3) .
W6 O3A 1.88(3) .
W6 O17 1.898(18) .
W6 O20 1.92(2) .
W6 O3 2.00(3) .
W6 O8 2.02(4) .
W6 O21 2.34(3) .
W6 O15 2.41(3) 2_665
P1 O15 1.63(3) .
P1 O15 1.63(3) 2_665
P1 O11 1.68(2) 2_665
P1 O11 1.68(2) .
P1 O21 1.70(3) 2_665
P1 O21 1.70(3) .
P1 O22 1.74(3) .
P1 O22 1.74(3) 2_665
O4 W1 1.83(3) 2_665
O4A W1 2.13(3) 2_665
O5 W1 1.72(3) 2_665
O5A W1 2.23(3) 2_665
O9 W3 2.01(4) 2_665
O9A W3 1.89(3) 2_665
O11 O15 1.74(4) 2_665
O11 W4 2.36(2) 2_665
O11 W2 2.43(2) 2_665
O14 W2 2.14(4) 2_665
O14A W2 1.70(3) 2_665
O15 O11 1.74(4) 2_665
O15 W3 2.29(3) 2_665
O15 W6 2.41(3) 2_665
O15 W5 2.45(3) 2_665
O22 W1 2.35(3) 2_665
Cu1 N6 1.95(3) .
Cu1 N1 1.98(3) .
Cu1 Cl1 2.275(11) .
Cu2 N2 1.89(3) 2_766
Cu2 N2 1.89(3) .
Cu3 N3 1.87(2) .
Cu3 N5 1.93(2) 2_457
Cu4 N4 1.92(2) .
Cu4 N7 1.93(2) .
Cu4 Cl1 2.475(11) .
N1 C1 1.33(3) .
N1 C5 1.39(4) .
N2 C10 1.30(4) .
N2 C6 1.33(4) .
N3 C15 1.36(3) .
N3 C11 1.37(4) .
N4 C20 1.32(3) .
N4 C16 1.35(3) .
N5 C25 1.30(3) .
N5 C21 1.34(3) .
N5 Cu3 1.93(2) 2_457
N6 C30 1.24(5) .
N6 C26 1.34(5) .
N7 C35 1.31(3) .
N7 C31 1.34(3) .
C1 C2 1.30(3) .
C1 H1 0.9300 .
C2 C3 1.39(3) .
C2 H2 0.9300 .
C3 C4 1.39(4) .
C3 C8 1.44(4) .
C4 C5 1.33(5) .
C4 H4 0.9300 .
C5 H5 0.9300 .
C6 C7 1.37(5) .
C6 H6 0.9300 .
C7 C8 1.38(4) .
C7 H7 0.9300 .
C8 C9 1.41(4) .
C9 C10 1.38(4) .
C9 H9 0.9300 .
C10 H10 0.9300 .
C11 C12 1.37(4) .
C11 H11 0.9300 .
C12 C13 1.35(4) .
C12 H12 0.9300 .
C13 C14 1.39(3) .
C13 C18 1.49(3) .
C14 C15 1.33(3) .
C14 H14 0.9300 .
C15 H15 0.9300 .
C16 C17 1.34(4) .
C16 H16 0.9300 .
C17 C18 1.31(4) .
C17 H17 0.9300 .
C18 C19 1.39(4) .
C19 C20 1.43(4) .
C19 H19 0.9300 .
C20 H20 0.9300 .
C21 C22 1.38(4) .
C21 H21 0.9300 .
C22 C23 1.34(4) .
C22 H22 0.9300 .
C23 C24 1.42(4) .
C23 C28 1.52(3) .
C24 C25 1.37(4) .
C24 H24 0.9300 .
C25 H25 0.9300 .
C26 C27 1.39(5) .
C26 H26 0.9300 .
C27 C28 1.45(5) .
C27 H27 0.9300 .
C28 C29 1.34(4) .
C29 C30 1.41(5) .
C29 H29 0.9300 .
C30 H30 0.9300 .
C31 C32 1.33(4) .
C31 H31 0.9300 .
C32 C33 1.40(4) .
C32 H32 0.9300 .
C33 C34 1.36(4) .
C33 C33 1.51(5) 2
C34 C35 1.42(4) .
C34 H34 0.9300 .
C35 H35 0.9300 .
